data_2227961
loop_
_publ_author_name
'Van Eerdenbrugh, Bernard'
'Fanwick, Phillip E.'
'Taylor, Lynne S.'

_publ_section_title
;
 1-[(Biphenyl-4-yl)(phenyl)methyl]-1<i>H</i>-imidazole (bifonazole)
;
_journal_coeditor_code RZ2487
_journal_issue 10
_journal_name_full 'Acta Crystallographica Section E'
_journal_page_first o2649
_journal_paper_doi 10.1107/S1600536810037876
_journal_volume 66
_journal_year 2010
_chemical_formula_iupac 'C22 H18 N2'
_chemical_formula_moiety 'C22 H18 N2'
_chemical_formula_sum 'C22 H18 N2'
_chemical_formula_weight 310.40
_chemical_name_common bifonazole
_chemical_name_systematic
;
1-[(Biphenyl-4-yl)(phenyl)methyl]-1<i>H</i>-imidazole
;
_space_group_IT_number 14
_symmetry_cell_setting monoclinic
_symmetry_space_group_name_Hall '-P 2ybc'
_symmetry_space_group_name_H-M 'P 1 21/c 1'
_atom_type_scat_source 'International Tables for Crystallography (Vol C)'
_cell_angle_alpha 90.00
_cell_angle_beta 93.805(8)
_cell_angle_gamma 90.00
_cell_formula_units_Z 4
_cell_length_a 7.9737(7)
_cell_length_b 6.2591(6)
_cell_length_c 33.265(3)
_cell_measurement_reflns_used 3380
_cell_measurement_temperature 150.0(2)
_cell_measurement_theta_max 71
_cell_measurement_theta_min 2
_cell_volume 1656.5(3)
_computing_cell_refinement 'DENZO/SCALEPACK (Otwinowski & Minor, 1997)'
_computing_data_collection 'CrystalClear (Rigaku, 2001)'
_computing_data_reduction 'DENZO/SCALEPACK (Otwinowski & Minor, 1997)'
_computing_molecular_graphics 'ORTEPII (Johnson, 1976) and PLATON (Spek, 2009)'
_computing_publication_material 'SHELXL97 (Sheldrick, 2008) and local programs'
_computing_structure_refinement 'SHELXL97 (Sheldrick, 2008)'
_computing_structure_solution 'SIR2004 (Burla <i>et al.</i>, 2005)'
_diffrn_ambient_temperature 150.0(2)
_diffrn_measured_fraction_theta_full 0.9420
_diffrn_measured_fraction_theta_max 0.9420
_diffrn_measurement_device_type 'Rigaku Rapid II'
_diffrn_measurement_method \w
_diffrn_radiation_monochromator 'confocal optics'
_diffrn_radiation_type Cu-K\a
_diffrn_radiation_wavelength 1.54184
_diffrn_reflns_av_R_equivalents 0.0300
_diffrn_reflns_av_sigmaI/netI 0.0145
_diffrn_reflns_limit_h_max 9
_diffrn_reflns_limit_h_min 0
_diffrn_reflns_limit_k_max 7
_diffrn_reflns_limit_k_min 0
_diffrn_reflns_limit_l_max 40
_diffrn_reflns_limit_l_min -40
_diffrn_reflns_number 19391
_diffrn_reflns_theta_full 71.8
_diffrn_reflns_theta_max 71.76
_diffrn_reflns_theta_min 2.66
_diffrn_standards_number 0
_exptl_absorpt_coefficient_mu 0.564
_exptl_absorpt_correction_T_max 0.9790
_exptl_absorpt_correction_T_min 0.8595
_exptl_absorpt_correction_type multi-scan
_exptl_absorpt_process_details '(SCALEPACK; Otwinowski & Minor, 1997)'
_exptl_crystal_colour colourless
_exptl_crystal_density_diffrn 1.245
_exptl_crystal_density_method 'not measured'
_exptl_crystal_description plate
_exptl_crystal_F_000 656
_exptl_crystal_size_max 0.20
_exptl_crystal_size_mid 0.20
_exptl_crystal_size_min 0.04
_refine_diff_density_max 0.19
_refine_diff_density_min -0.20
_refine_ls_extinction_coef 0.20E-02
_refine_ls_extinction_method 'SHELXL97 (Sheldrick, 2008)'
_refine_ls_goodness_of_fit_ref 1.057
_refine_ls_hydrogen_treatment constr
_refine_ls_matrix_type full
_refine_ls_number_parameters 218
_refine_ls_number_reflns 3064
_refine_ls_number_restraints 0
_refine_ls_R_factor_all 0.044
_refine_ls_R_factor_gt 0.041
_refine_ls_shift/su_max 0.000
_refine_ls_structure_factor_coef Fsqd
_refine_ls_weighting_details 'w=1/[\s^2^(Fo^2^)+(0.0501P)^2^+0.7321P] where P=(Fo^2^+2Fc^2^)/3'
_refine_ls_weighting_scheme calc
_refine_ls_wR_factor_gt 0.104
_refine_ls_wR_factor_ref 0.107
_reflns_number_gt 2801
_reflns_number_total 3064
_reflns_threshold_expression I>2\s(I)
_cod_data_source_file rz2487.cif
_cod_data_source_block I
_cod_original_sg_symbol_H-M 'P 21/c'
_cod_database_code 2227961
_cod_database_fobs_code 2227961

loop_
_symmetry_equiv_pos_as_xyz
'x, y, z'
'-x, y+1/2, -z+1/2'
'-x, -y, -z'
'x, -y-1/2, z-1/2'

loop_
_atom_site_type_symbol
_atom_site_label
_atom_site_fract_x
_atom_site_fract_y
_atom_site_fract_z
_atom_site_U_iso_or_equiv
_atom_site_adp_type
_atom_site_thermal_displace_type
_atom_site_calc_flag
_atom_site_refinement_flags
_atom_site_occupancy
_atom_site_disorder_assembly
_atom_site_disorder_group
N N1 0.15014(12) 0.10641(19) 0.07667(3) 0.0251(3) Uani Uani d . 1 . .
N N2 0.26374(14) -0.2162(2) 0.07143(3) 0.0316(3) Uani Uani d . 1 . .
C C1 -0.10284(15) 0.3342(2) 0.07936(4) 0.0247(3) Uani Uani d . 1 . .
C C2 -0.21816(16) 0.1678(2) 0.08086(4) 0.0277(3) Uani Uani d . 1 . .
C C3 -0.38706(16) 0.2022(2) 0.06900(4) 0.0313(3) Uani Uani d . 1 . .
C C4 -0.44051(16) 0.4013(3) 0.05515(4) 0.0322(3) Uani Uani d . 1 . .
C C5 -0.32601(17) 0.5661(2) 0.05271(4) 0.0324(3) Uani Uani d . 1 . .
C C6 -0.15719(16) 0.5331(2) 0.06485(4) 0.0291(3) Uani Uani d . 1 . .
C C7 0.08225(15) 0.3066(2) 0.09321(4) 0.0247(3) Uani Uani d . 1 . .
C C8 0.12033(15) 0.3155(2) 0.13881(4) 0.0245(3) Uani Uani d . 1 . .
C C9 0.02747(16) 0.2044(2) 0.16633(4) 0.0288(3) Uani Uani d . 1 . .
C C10 0.07544(16) 0.2074(2) 0.20723(4) 0.0290(3) Uani Uani d . 1 . .
C C11 0.21664(15) 0.3221(2) 0.22243(4) 0.0262(3) Uani Uani d . 1 . .
C C12 0.30588(16) 0.4380(2) 0.19481(4) 0.0288(3) Uani Uani d . 1 . .
C C13 0.25869(16) 0.4334(2) 0.15381(4) 0.0276(3) Uani Uani d . 1 . .
C C14 0.27240(15) 0.3177(2) 0.26618(4) 0.0266(3) Uani Uani d . 1 . .
C C15 0.36722(17) 0.4845(2) 0.28421(4) 0.0318(3) Uani Uani d . 1 . .
C C16 0.42239(18) 0.4754(3) 0.32482(4) 0.0350(3) Uani Uani d . 1 . .
C C17 0.38402(17) 0.3018(2) 0.34818(4) 0.0319(3) Uani Uani d . 1 . .
C C18 0.28887(17) 0.1358(3) 0.33100(4) 0.0342(3) Uani Uani d . 1 . .
C C19 0.23430(17) 0.1436(2) 0.29038(4) 0.0324(3) Uani Uani d . 1 . .
C C20 0.21208(16) -0.0692(2) 0.09636(4) 0.0283(3) Uani Uani d . 1 . .
C C21 0.23282(16) -0.1299(2) 0.03361(4) 0.0316(3) Uani Uani d . 1 . .
C C22 0.16304(17) 0.0681(2) 0.03627(4) 0.0314(3) Uani Uani d . 1 . .
H H2 -0.1817 0.0306 0.0900 0.033 Uiso Uiso calc R 1 . .
H H3 -0.4657 0.0888 0.0704 0.038 Uiso Uiso calc R 1 . .
H H4 -0.5558 0.4246 0.0473 0.039 Uiso Uiso calc R 1 . .
H H5 -0.3624 0.7018 0.0428 0.039 Uiso Uiso calc R 1 . .
H H6 -0.0789 0.6467 0.0632 0.035 Uiso Uiso calc R 1 . .
H H7 0.1445 0.4277 0.0814 0.030 Uiso Uiso calc R 1 . .
H H9 -0.0694 0.1261 0.1569 0.035 Uiso Uiso calc R 1 . .
H H10 0.0110 0.1299 0.2253 0.035 Uiso Uiso calc R 1 . .
H H12 0.4002 0.5210 0.2042 0.035 Uiso Uiso calc R 1 . .
H H13 0.3221 0.5123 0.1357 0.033 Uiso Uiso calc R 1 . .
H H15 0.3942 0.6052 0.2686 0.038 Uiso Uiso calc R 1 . .
H H16 0.4870 0.5896 0.3366 0.042 Uiso Uiso calc R 1 . .
H H17 0.4225 0.2962 0.3758 0.038 Uiso Uiso calc R 1 . .
H H18 0.2609 0.0167 0.3469 0.041 Uiso Uiso calc R 1 . .
H H19 0.1699 0.0286 0.2789 0.039 Uiso Uiso calc R 1 . .
H H20 0.2177 -0.0849 0.1248 0.034 Uiso Uiso calc R 1 . .
H H21 0.2567 -0.1985 0.0092 0.038 Uiso Uiso calc R 1 . .
H H22 0.1300 0.1609 0.0146 0.038 Uiso Uiso calc R 1 . .

loop_
_atom_site_aniso_label
_atom_site_aniso_U_11
_atom_site_aniso_U_22
_atom_site_aniso_U_33
_atom_site_aniso_U_12
_atom_site_aniso_U_13
_atom_site_aniso_U_23
N1 0.0191(5) 0.0280(6) 0.0278(5) 0.0017(4) -0.0006(4) 0.0008(4)
N2 0.0282(6) 0.0301(7) 0.0369(6) 0.0021(5) 0.0042(5) -0.0010(5)
C1 0.0227(6) 0.0281(8) 0.0231(6) 0.0019(5) 0.0004(5) -0.0019(5)
C2 0.0263(6) 0.0274(8) 0.0293(6) 0.0016(5) -0.0002(5) 0.0023(5)
C3 0.0239(6) 0.0358(9) 0.0342(7) -0.0037(6) 0.0024(5) 0.0001(6)
C4 0.0217(6) 0.0417(9) 0.0331(7) 0.0063(6) 0.0002(5) -0.0025(6)
C5 0.0309(7) 0.0316(9) 0.0341(7) 0.0090(6) -0.0016(5) 0.0006(6)
C6 0.0277(7) 0.0270(8) 0.0324(7) 0.0007(5) 0.0003(5) -0.0004(6)
C7 0.0213(6) 0.0220(7) 0.0307(7) -0.0002(5) 0.0012(5) 0.0004(5)
C8 0.0213(6) 0.0229(7) 0.0293(6) 0.0039(5) 0.0006(5) -0.0006(5)
C9 0.0213(6) 0.0305(8) 0.0343(7) -0.0044(5) -0.0003(5) -0.0015(6)
C10 0.0233(6) 0.0326(8) 0.0314(7) -0.0033(5) 0.0039(5) 0.0017(6)
C11 0.0218(6) 0.0268(8) 0.0301(7) 0.0022(5) 0.0010(5) -0.0013(5)
C12 0.0239(6) 0.0290(8) 0.0330(7) -0.0040(5) -0.0015(5) -0.0006(5)
C13 0.0241(6) 0.0269(8) 0.0318(7) -0.0017(5) 0.0019(5) 0.0028(5)
C14 0.0197(6) 0.0308(8) 0.0296(7) 0.0012(5) 0.0026(5) -0.0009(5)
C15 0.0299(7) 0.0335(8) 0.0319(7) -0.0032(6) 0.0011(5) 0.0007(6)
C16 0.0327(7) 0.0381(9) 0.0337(7) -0.0041(6) -0.0016(6) -0.0051(6)
C17 0.0270(6) 0.0408(9) 0.0276(7) 0.0029(6) -0.0001(5) -0.0020(6)
C18 0.0305(7) 0.0398(9) 0.0325(7) -0.0019(6) 0.0041(5) 0.0055(6)
C19 0.0281(7) 0.0360(9) 0.0328(7) -0.0052(6) 0.0003(5) -0.0006(6)
C20 0.0255(6) 0.0288(8) 0.0306(7) 0.0018(5) 0.0007(5) 0.0020(5)
C21 0.0281(7) 0.0359(9) 0.0308(7) 0.0006(6) 0.0031(5) -0.0045(6)
C22 0.0301(7) 0.0370(9) 0.0267(6) 0.0041(6) -0.0003(5) 0.0005(6)

loop_
_atom_type_symbol
N
C
H

loop_
_geom_angle_atom_site_label_1
_geom_angle_atom_site_label_2
_geom_angle_atom_site_label_3
_geom_angle_site_symmetry_1
_geom_angle_site_symmetry_2
_geom_angle_site_symmetry_3
_geom_angle
_geom_angle_publ_flag
C20 N1 C22 . . . 106.39(11) ?
C20 N1 C7 . . . 129.43(11) ?
C22 N1 C7 . . . 124.18(11) ?
C20 N2 C21 . . . 104.82(12) ?
C2 C1 C6 . . . 119.30(11) ?
C2 C1 C7 . . . 122.18(12) ?
C6 C1 C7 . . . 118.52(12) ?
C1 C2 C3 . . . 120.16(13) ?
C1 C2 H2 . . . 119.90 ?
C3 C2 H2 . . . 119.90 ?
C4 C3 C2 . . . 120.16(13) ?
C4 C3 H3 . . . 119.90 ?
C2 C3 H3 . . . 119.90 ?
C5 C4 C3 . . . 120.03(12) ?
C5 C4 H4 . . . 120.00 ?
C3 C4 H4 . . . 120.00 ?
C4 C5 C6 . . . 120.02(13) ?
C4 C5 H5 . . . 120.00 ?
C6 C5 H5 . . . 120.00 ?
C1 C6 C5 . . . 120.30(13) ?
C1 C6 H6 . . . 119.80 ?
C5 C6 H6 . . . 119.80 ?
N1 C7 C1 . . . 110.62(10) ?
N1 C7 C8 . . . 110.18(10) ?
C1 C7 C8 . . . 114.84(10) ?
N1 C7 H7 . . . 106.90 ?
C1 C7 H7 . . . 106.90 ?
C8 C7 H7 . . . 106.90 ?
C13 C8 C9 . . . 118.03(12) ?
C13 C8 C7 . . . 118.39(11) ?
C9 C8 C7 . . . 123.53(11) ?
C10 C9 C8 . . . 120.71(12) ?
C10 C9 H9 . . . 119.60 ?
C8 C9 H9 . . . 119.60 ?
C9 C10 C11 . . . 121.53(12) ?
C9 C10 H10 . . . 119.20 ?
C11 C10 H10 . . . 119.20 ?
C10 C11 C12 . . . 117.35(12) ?
C10 C11 C14 . . . 121.48(12) ?
C12 C11 C14 . . . 121.16(12) ?
C13 C12 C11 . . . 121.09(12) ?
C13 C12 H12 . . . 119.50 ?
C11 C12 H12 . . . 119.50 ?
C12 C13 C8 . . . 121.25(12) ?
C12 C13 H13 . . . 119.40 ?
C8 C13 H13 . . . 119.40 ?
C19 C14 C15 . . . 117.75(12) ?
C19 C14 C11 . . . 120.86(12) ?
C15 C14 C11 . . . 121.38(12) ?
C16 C15 C14 . . . 120.74(14) ?
C16 C15 H15 . . . 119.60 ?
C14 C15 H15 . . . 119.60 ?
C17 C16 C15 . . . 120.66(14) ?
C17 C16 H16 . . . 119.70 ?
C15 C16 H16 . . . 119.70 ?
C16 C17 C18 . . . 119.52(13) ?
C16 C17 H17 . . . 120.20 ?
C18 C17 H17 . . . 120.20 ?
C17 C18 C19 . . . 120.02(14) ?
C17 C18 H18 . . . 120.00 ?
C19 C18 H18 . . . 120.00 ?
C18 C19 C14 . . . 121.31(13) ?
C18 C19 H19 . . . 119.30 ?
C14 C19 H19 . . . 119.30 ?
N2 C20 N1 . . . 112.32(12) ?
N2 C20 H20 . . . 123.80 ?
N1 C20 H20 . . . 123.80 ?
C22 C21 N2 . . . 110.27(12) ?
C22 C21 H21 . . . 124.90 ?
N2 C21 H21 . . . 124.90 ?
C21 C22 N1 . . . 106.21(12) ?
C21 C22 H22 . . . 126.90 ?
N1 C22 H22 . . . 126.90 ?

loop_
_geom_bond_atom_site_label_1
_geom_bond_atom_site_label_2
_geom_bond_site_symmetry_1
_geom_bond_site_symmetry_2
_geom_bond_distance
_geom_bond_publ_flag
N1 C20 . . 1.3560(17) ?
N1 C22 . . 1.3758(17) ?
N1 C7 . . 1.4854(17) ?
N2 C20 . . 1.3226(18) ?
N2 C21 . . 1.3765(18) ?
C1 C2 . . 1.3921(19) ?
C1 C6 . . 1.3940(19) ?
C1 C7 . . 1.5263(16) ?
C2 C3 . . 1.3947(18) ?
C2 H2 . . 0.9500 ?
C3 C4 . . 1.386(2) ?
C3 H3 . . 0.9500 ?
C4 C5 . . 1.384(2) ?
C4 H4 . . 0.9500 ?
C5 C6 . . 1.3949(19) ?
C5 H5 . . 0.9500 ?
C6 H6 . . 0.9500 ?
C7 C8 . . 1.5280(17) ?
C7 H7 . . 1.0000 ?
C8 C13 . . 1.3921(18) ?
C8 C9 . . 1.4000(19) ?
C9 C10 . . 1.3887(18) ?
C9 H9 . . 0.9500 ?
C10 C11 . . 1.4011(18) ?
C10 H10 . . 0.9500 ?
C11 C12 . . 1.4012(19) ?
C11 C14 . . 1.4935(18) ?
C12 C13 . . 1.3907(18) ?
C12 H12 . . 0.9500 ?
C13 H13 . . 0.9500 ?
C14 C19 . . 1.400(2) ?
C14 C15 . . 1.4005(19) ?
C15 C16 . . 1.3939(19) ?
C15 H15 . . 0.9500 ?
C16 C17 . . 1.381(2) ?
C16 H16 . . 0.9500 ?
C17 C18 . . 1.387(2) ?
C17 H17 . . 0.9500 ?
C18 C19 . . 1.3928(19) ?
C18 H18 . . 0.9500 ?
C19 H19 . . 0.9500 ?
C20 H20 . . 0.9500 ?
C21 C22 . . 1.364(2) ?
C21 H21 . . 0.9500 ?
C22 H22 . . 0.9500 ?

loop_
_geom_hbond_atom_site_label_D
_geom_hbond_atom_site_label_H
_geom_hbond_atom_site_label_A
_geom_hbond_site_symmetry_A
_geom_hbond_distance_DH
_geom_hbond_distance_HA
_geom_hbond_distance_DA
_geom_hbond_angle_DHA
C7 H7 N2 1_565 1.00 2.45 3.418(2) 161
C3 H3 Cg1 1_655 0.95 2.76 3.609(2) 149
C6 H6 Cg1 1_545 0.95 2.96 3.900(3) 171
C18 H18 Cg2 2_555 0.95 3.01 3.797(7) 141
C21 H21 Cg2 3_555 0.95 2.76 3.694(7) 170
C12 H12 Cg3 2_645 0.95 2.87 3.737(5) 153

loop_
_geom_torsion_atom_site_label_1
_geom_torsion_atom_site_label_2
_geom_torsion_atom_site_label_3
_geom_torsion_atom_site_label_4
_geom_torsion_site_symmetry_1
_geom_torsion_site_symmetry_2
_geom_torsion_site_symmetry_3
_geom_torsion_site_symmetry_4
_geom_torsion
_geom_torsion_publ_flag
C6 C1 C2 C3 . . . . -1.77(19) ?
C7 C1 C2 C3 . . . . 178.09(12) ?
C1 C2 C3 C4 . . . . 0.9(2) ?
C2 C3 C4 C5 . . . . 0.6(2) ?
C3 C4 C5 C6 . . . . -1.1(2) ?
C2 C1 C6 C5 . . . . 1.24(19) ?
C7 C1 C6 C5 . . . . -178.63(12) ?
C4 C5 C6 C1 . . . . 0.2(2) ?
C20 N1 C7 C1 . . . . -116.94(13) ?
C22 N1 C7 C1 . . . . 63.98(15) ?
C20 N1 C7 C8 . . . . 11.12(17) ?
C22 N1 C7 C8 . . . . -167.95(11) ?
C2 C1 C7 N1 . . . . 46.28(16) ?
C6 C1 C7 N1 . . . . -133.85(12) ?
C2 C1 C7 C8 . . . . -79.20(15) ?
C6 C1 C7 C8 . . . . 100.67(14) ?
N1 C7 C8 C13 . . . . 98.12(14) ?
C1 C7 C8 C13 . . . . -136.18(12) ?
N1 C7 C8 C9 . . . . -79.26(15) ?
C1 C7 C8 C9 . . . . 46.44(18) ?
C13 C8 C9 C10 . . . . -1.8(2) ?
C7 C8 C9 C10 . . . . 175.57(12) ?
C8 C9 C10 C11 . . . . 0.5(2) ?
C9 C10 C11 C12 . . . . 1.4(2) ?
C9 C10 C11 C14 . . . . -177.33(12) ?
C10 C11 C12 C13 . . . . -1.9(2) ?
C14 C11 C12 C13 . . . . 176.77(12) ?
C11 C12 C13 C8 . . . . 0.6(2) ?
C9 C8 C13 C12 . . . . 1.3(2) ?
C7 C8 C13 C12 . . . . -176.27(12) ?
C10 C11 C14 C19 . . . . 25.82(19) ?
C12 C11 C14 C19 . . . . -152.84(13) ?
C10 C11 C14 C15 . . . . -155.53(13) ?
C12 C11 C14 C15 . . . . 25.82(19) ?
C19 C14 C15 C16 . . . . 0.5(2) ?
C11 C14 C15 C16 . . . . -178.19(12) ?
C14 C15 C16 C17 . . . . -0.3(2) ?
C15 C16 C17 C18 . . . . -0.3(2) ?
C16 C17 C18 C19 . . . . 0.7(2) ?
C17 C18 C19 C14 . . . . -0.5(2) ?
C15 C14 C19 C18 . . . . -0.1(2) ?
C11 C14 C19 C18 . . . . 178.57(12) ?
C21 N2 C20 N1 . . . . -0.11(15) ?
C22 N1 C20 N2 . . . . 0.13(15) ?
C7 N1 C20 N2 . . . . -179.07(11) ?
C20 N2 C21 C22 . . . . 0.04(15) ?
N2 C21 C22 N1 . . . . 0.03(15) ?
C20 N1 C22 C21 . . . . -0.09(14) ?
C7 N1 C22 C21 . . . . 179.16(11) ?

loop_
_cod_related_entry_id
_cod_related_entry_database
_cod_related_entry_code
1 ChemSpider 2287
